data_1507298
loop_
_publ_author_name
'Wang, Weiling'
'Xu, Jianwei'
'Lai, Yee-Hing'

_publ_section_title
;
 Alternating conjugated and transannular chromophores: tunable property of
 fluorene-paracyclophane copolymers via transannular pi-pi interaction.
;
_journal_issue 16
_journal_name_full 'Organic letters'
_journal_page_first 2765
_journal_page_last 2768
_journal_paper_doi 10.1021/ol034413r
_journal_volume 5
_journal_year 2003
_chemical_formula_sum 'C50 H48 S2'
_chemical_formula_weight 713.00
_chemical_name_systematic
; 
 ? 
;
_space_group_IT_number 14
_symmetry_cell_setting monoclinic
_symmetry_space_group_name_Hall '-P 2yn'
_symmetry_space_group_name_H-M 'P 1 21/n 1'
_atom_sites_solution_hydrogens geom
_atom_sites_solution_primary direct
_atom_sites_solution_secondary difmap
_audit_creation_method SHELXL-97
_cell_angle_alpha 90.00
_cell_angle_beta 96.958(3)
_cell_angle_gamma 90.00
_cell_formula_units_Z 4
_cell_length_a 15.6343(17)
_cell_length_b 8.7869(9)
_cell_length_c 29.339(3)
_cell_measurement_reflns_used 1794
_cell_measurement_temperature 295(2)
_cell_measurement_theta_max 17.76
_cell_measurement_theta_min 2.42
_cell_volume 4000.8(7)
_computing_cell_refinement 'Bruker XSCANS'
_computing_data_collection 'Bruker XSCANS'
_computing_data_reduction 'Bruker SHELXTL'
_computing_molecular_graphics 'Bruker SHELXTL'
_computing_publication_material 'Bruker SHELXTL'
_computing_structure_refinement 'SHELXL-97 (Sheldrick, 1997)'
_computing_structure_solution 'SHELXS-97 (Sheldrick, 1990)'
_diffrn_ambient_temperature 295(2)
_diffrn_measured_fraction_theta_full 0.998
_diffrn_measured_fraction_theta_max 0.998
_diffrn_measurement_device_type 'Bruker P4'
_diffrn_measurement_method '\w scans'
_diffrn_radiation_monochromator graphite
_diffrn_radiation_source 'fine-focus sealed tube'
_diffrn_radiation_type MoK\a
_diffrn_radiation_wavelength 0.71073
_diffrn_reflns_av_R_equivalents 0.0721
_diffrn_reflns_av_sigmaI/netI 0.0882
_diffrn_reflns_limit_h_max 10
_diffrn_reflns_limit_h_min -18
_diffrn_reflns_limit_k_max 9
_diffrn_reflns_limit_k_min -10
_diffrn_reflns_limit_l_max 34
_diffrn_reflns_limit_l_min -30
_diffrn_reflns_number 22524
_diffrn_reflns_theta_full 25.00
_diffrn_reflns_theta_max 25.00
_diffrn_reflns_theta_min 1.56
_exptl_absorpt_coefficient_mu 0.167
_exptl_absorpt_correction_T_max 0.9579
_exptl_absorpt_correction_T_min 0.9363
_exptl_absorpt_correction_type 'Sadabs, (Sheldrick 2001)'
_exptl_crystal_colour Colourless
_exptl_crystal_density_diffrn 1.184
_exptl_crystal_density_method 'not measured'
_exptl_crystal_description 'Long Rod'
_exptl_crystal_F_000 1520
_exptl_crystal_size_max 0.40
_exptl_crystal_size_mid 0.38
_exptl_crystal_size_min 0.26
_refine_diff_density_max 0.359
_refine_diff_density_min -0.344
_refine_diff_density_rms 0.043
_refine_ls_extinction_method none
_refine_ls_goodness_of_fit_ref 0.987
_refine_ls_hydrogen_treatment mixed
_refine_ls_matrix_type full
_refine_ls_number_parameters 483
_refine_ls_number_reflns 7035
_refine_ls_number_restraints 4
_refine_ls_restrained_S_all 0.995
_refine_ls_R_factor_all 0.1260
_refine_ls_R_factor_gt 0.0626
_refine_ls_shift/su_max 0.001
_refine_ls_shift/su_mean 0.000
_refine_ls_structure_factor_coef Fsqd
_refine_ls_weighting_details 'calc w=1/[\s^2^(Fo^2^)+(0.0667P)^2^+0.0000P] where P=(Fo^2^+2Fc^2^)/3'
_refine_ls_weighting_scheme calc
_refine_ls_wR_factor_gt 0.1362
_refine_ls_wR_factor_ref 0.1572
_reflns_number_gt 3839
_reflns_number_total 7035
_reflns_threshold_expression >2sigma(I)
_cod_data_source_file ol034413rsi20030308_120425.cif
_cod_data_source_block 2157
_cod_depositor_comments
;
The following automatic conversions were performed:

'_symmetry_cell_setting' value 'Monoclinic' changed to 'monoclinic'
according to /home/saulius/struct/CIF-dictionaries/cif_core.dic
dictionary named 'cif_core.dic' version 2.4.1 from 2010-06-29.

Automatic conversion script
Id: cif_fix_values 1715 2011-07-08 13:25:40Z adriana 
;
_cod_original_sg_symbol_H-M P2(1)/n
_cod_database_code 1507298

loop_
_symmetry_equiv_pos_as_xyz
'x, y, z'
'-x+1/2, y+1/2, -z+1/2'
'-x, -y, -z'
'x-1/2, -y-1/2, z-1/2'

loop_
_atom_site_label
_atom_site_type_symbol
_atom_site_fract_x
_atom_site_fract_y
_atom_site_fract_z
_atom_site_U_iso_or_equiv
_atom_site_adp_type
_atom_site_occupancy
_atom_site_symmetry_multiplicity
_atom_site_calc_flag
_atom_site_refinement_flags
_atom_site_disorder_assembly
_atom_site_disorder_group
S1 S 0.76551(7) 0.99967(10) 0.11761(3) 0.0583(3) Uani 1 1 d . . .
S2 S 0.5168(6) 0.3494(15) 0.1567(3) 0.106(5) Uani 0.10 1 d PD A 1
S2 S 0.60719(7) 0.25627(11) 0.16990(4) 0.0584(3) Uani 0.90 1 d PD A 2
C1 C 0.7741(3) 0.6733(4) 0.20067(12) 0.0592(10) Uani 1 1 d . . .
H1 H 0.8338 0.6645 0.2032 0.071 Uiso 1 1 calc R . .
C2 C 0.7250(3) 0.5455(4) 0.20642(12) 0.0571(10) Uani 1 1 d . . .
H2 H 0.7519 0.4521 0.2125 0.069 Uiso 1 1 calc R . .
C3 C 0.6362(3) 0.5553(4) 0.20326(11) 0.0539(10) Uani 1 1 d . A .
C4 C 0.5992(3) 0.6977(4) 0.19759(12) 0.0584(10) Uani 1 1 d . . .
H4 H 0.5401 0.7083 0.1977 0.070 Uiso 1 1 calc R . .
C5 C 0.6486(3) 0.8248(4) 0.19174(12) 0.0589(10) Uani 1 1 d . . .
H5 H 0.6222 0.9196 0.1880 0.071 Uiso 1 1 calc R . .
C6 C 0.7366(3) 0.8135(4) 0.19130(11) 0.0523(9) Uani 1 1 d . . .
C7 C 0.7878(3) 0.9472(4) 0.17718(12) 0.0661(11) Uani 1 1 d . . .
H7A H 0.8487 0.9235 0.1838 0.079 Uiso 1 1 calc R . .
H7B H 0.7764 1.0343 0.1958 0.079 Uiso 1 1 calc R . .
C8 C 0.8018(2) 0.8355(3) 0.08825(12) 0.0506(9) Uani 1 1 d . . .
H8A H 0.8080 0.8649 0.0569 0.061 Uiso 1 1 calc R . .
H8B H 0.8586 0.8079 0.1029 0.061 Uiso 1 1 calc R . .
C9 C 0.7449(2) 0.6953(3) 0.08666(10) 0.0389(8) Uani 1 1 d . . .
C10 C 0.6562(2) 0.7121(3) 0.08133(11) 0.0431(8) Uani 1 1 d . . .
H10 H 0.6337 0.8088 0.0749 0.052 Uiso 1 1 calc R . .
C11 C 0.5984(2) 0.5930(3) 0.08499(10) 0.0381(8) Uani 1 1 d . . .
C12 C 0.6330(2) 0.4495(3) 0.09685(10) 0.0380(8) Uani 1 1 d . A .
C13 C 0.7213(2) 0.4298(3) 0.09878(10) 0.0414(8) Uani 1 1 d . . .
H13 H 0.7436 0.3324 0.1041 0.050 Uiso 1 1 calc R . .
C14 C 0.7784(2) 0.5474(3) 0.09323(10) 0.0367(8) Uani 1 1 d . . .
C15 C 0.5783(2) 0.3210(4) 0.11128(11) 0.0506(9) Uani 1 1 d D . .
H15A H 0.6162 0.2351 0.1193 0.061 Uiso 0.90 1 calc PR A 1
H15B H 0.5391 0.2911 0.0846 0.061 Uiso 0.90 1 calc PR A 1
H15A H 0.5827 0.2357 0.0907 0.061 Uiso 0.10 1 calc PR A 2
H15B H 0.5186 0.3537 0.1078 0.061 Uiso 0.10 1 calc PR A 2
C16 C 0.5790(3) 0.4176(4) 0.20385(14) 0.0741(13) Uani 1 1 d D . .
H16A H 0.5404 0.4376 0.2266 0.089 Uiso 0.90 1 calc PR A 1
H16B H 0.6159 0.3343 0.2157 0.089 Uiso 0.90 1 calc PR A 1
H16A H 0.5204 0.4478 0.1929 0.089 Uiso 0.10 1 calc PR A 2
H16B H 0.5797 0.3845 0.2354 0.089 Uiso 0.10 1 calc PR A 2
C17 C 0.8724(2) 0.5154(3) 0.09853(11) 0.0401(8) Uani 1 1 d . . .
C18 C 0.9256(2) 0.5660(4) 0.06673(11) 0.0484(9) Uani 1 1 d . . .
H18 H 0.9014 0.6196 0.0410 0.058 Uiso 1 1 calc R . .
C19 C 1.0131(2) 0.5386(4) 0.07242(12) 0.0513(9) Uani 1 1 d . . .
H19 H 1.0473 0.5719 0.0506 0.062 Uiso 1 1 calc R . .
C20 C 1.0494(2) 0.4610(4) 0.11110(12) 0.0438(9) Uani 1 1 d . . .
C21 C 0.9973(2) 0.4085(4) 0.14315(11) 0.0431(8) Uani 1 1 d . . .
C22 C 0.9099(2) 0.4331(4) 0.13645(11) 0.0425(8) Uani 1 1 d . . .
H22 H 0.8754 0.3945 0.1574 0.051 Uiso 1 1 calc R . .
C23 C 1.0507(2) 0.3361(4) 0.18420(12) 0.0525(9) Uani 1 1 d . . .
C24 C 1.1416(2) 0.3553(4) 0.17117(12) 0.0492(9) Uani 1 1 d . . .
C25 C 1.1395(2) 0.4274(4) 0.12840(12) 0.0472(9) Uani 1 1 d . . .
C26 C 1.2154(2) 0.4598(4) 0.11045(14) 0.0558(10) Uani 1 1 d . . .
H26 H 1.2143 0.5054 0.0818 0.067 Uiso 1 1 calc R . .
C27 C 1.2925(3) 0.4232(4) 0.13591(16) 0.0655(11) Uani 1 1 d . . .
H27 H 1.3439 0.4456 0.1243 0.079 Uiso 1 1 calc R . .
C28 C 1.2953(3) 0.3546(5) 0.17797(16) 0.0691(12) Uani 1 1 d . . .
H28 H 1.3482 0.3324 0.1947 0.083 Uiso 1 1 calc R . .
C29 C 1.2192(2) 0.3178(4) 0.19580(14) 0.0642(11) Uani 1 1 d . . .
H29 H 1.2209 0.2686 0.2240 0.077 Uiso 1 1 calc R . .
C30 C 1.0333(3) 0.0678(5) 0.15010(18) 0.1006(17) Uani 1 1 d . . .
H30A H 0.9922 0.1004 0.1251 0.151 Uiso 1 1 calc R . .
H30B H 1.0213 -0.0354 0.1580 0.151 Uiso 1 1 calc R . .
H30C H 1.0903 0.0738 0.1412 0.151 Uiso 1 1 calc R . .
C31 C 1.0275(3) 0.1681(5) 0.19058(15) 0.0730(12) Uani 1 1 d . . .
H31A H 1.0653 0.1278 0.2164 0.088 Uiso 1 1 calc R . .
H31B H 0.9691 0.1632 0.1985 0.088 Uiso 1 1 calc R . .
C32 C 1.0395(3) 0.4256(5) 0.22861(12) 0.0702(12) Uani 1 1 d . . .
H32A H 0.9802 0.4151 0.2348 0.084 Uiso 1 1 calc R . .
H32B H 1.0758 0.3789 0.2540 0.084 Uiso 1 1 calc R . .
C33 C 1.0608(3) 0.5915(6) 0.22761(16) 0.0989(16) Uani 1 1 d . . .
H33A H 1.1210 0.6038 0.2248 0.148 Uiso 1 1 calc R . .
H33B H 1.0480 0.6386 0.2555 0.148 Uiso 1 1 calc R . .
H33C H 1.0272 0.6386 0.2019 0.148 Uiso 1 1 calc R . .
C34 C 0.5045(2) 0.6273(3) 0.07522(10) 0.0392(8) Uani 1 1 d . . .
C35 C 0.4504(2) 0.5362(4) 0.04549(10) 0.0408(8) Uani 1 1 d . . .
H35 H 0.4712 0.4441 0.0358 0.049 Uiso 1 1 calc R . .
C36 C 0.3670(2) 0.5779(4) 0.03000(11) 0.0447(8) Uani 1 1 d . . .
H36 H 0.3323 0.5157 0.0098 0.054 Uiso 1 1 calc R . .
C37 C 0.3357(2) 0.7152(3) 0.04515(10) 0.0386(8) Uani 1 1 d . . .
C38 C 0.3872(2) 0.8039(3) 0.07675(10) 0.0395(8) Uani 1 1 d . . .
C39 C 0.4709(2) 0.7618(3) 0.09138(11) 0.0416(8) Uani 1 1 d . . .
H39 H 0.5052 0.8229 0.1120 0.050 Uiso 1 1 calc R . .
C40 C 0.3408(2) 0.9488(4) 0.08768(11) 0.0453(8) Uani 1 1 d . . .
C41 C 0.2556(2) 0.9303(4) 0.05727(11) 0.0471(9) Uani 1 1 d . . .
C42 C 0.2536(2) 0.7938(4) 0.03240(11) 0.0442(8) Uani 1 1 d . . .
C43 C 0.1843(2) 0.7578(4) 0.00101(12) 0.0564(10) Uani 1 1 d . . .
H43 H 0.1832 0.6671 -0.0154 0.068 Uiso 1 1 calc R . .
C44 C 0.1160(3) 0.8586(5) -0.00587(15) 0.0726(12) Uani 1 1 d . . .
H44 H 0.0688 0.8359 -0.0272 0.087 Uiso 1 1 calc R . .
C45 C 0.1174(3) 0.9920(5) 0.01862(16) 0.0763(13) Uani 1 1 d . . .
H45 H 0.0708 1.0585 0.0138 0.092 Uiso 1 1 calc R . .
C46 C 0.1870(2) 1.0286(4) 0.05037(14) 0.0634(11) Uani 1 1 d . . .
H46 H 0.1874 1.1190 0.0669 0.076 Uiso 1 1 calc R . .
C47 C 0.3897(2) 1.0901(4) 0.07401(13) 0.0612(11) Uani 1 1 d . . .
H47A H 0.3583 1.1803 0.0814 0.073 Uiso 1 1 calc R . .
H47B H 0.4457 1.0930 0.0923 0.073 Uiso 1 1 calc R . .
C48 C 0.4027(3) 1.0961(5) 0.02420(14) 0.0809(13) Uani 1 1 d . . .
H48A H 0.4296 1.0037 0.0159 0.121 Uiso 1 1 calc R . .
H48B H 0.4388 1.1811 0.0190 0.121 Uiso 1 1 calc R . .
H48C H 0.3479 1.1074 0.0059 0.121 Uiso 1 1 calc R . .
C49 C 0.3288(3) 0.9621(4) 0.13901(13) 0.0623(11) Uani 1 1 d . . .
H49A H 0.3852 0.9701 0.1566 0.075 Uiso 1 1 calc R . .
H49B H 0.2982 1.0561 0.1434 0.075 Uiso 1 1 calc R . .
C50 C 0.2813(3) 0.8344(5) 0.15841(14) 0.0893(15) Uani 1 1 d . . .
H50A H 0.2272 0.8188 0.1397 0.134 Uiso 1 1 calc R . .
H50B H 0.2711 0.8593 0.1892 0.134 Uiso 1 1 calc R . .
H50C H 0.3151 0.7431 0.1588 0.134 Uiso 1 1 calc R . .

loop_
_atom_site_aniso_label
_atom_site_aniso_U_11
_atom_site_aniso_U_22
_atom_site_aniso_U_33
_atom_site_aniso_U_23
_atom_site_aniso_U_13
_atom_site_aniso_U_12
S1 0.0674(7) 0.0349(5) 0.0731(6) 0.0024(4) 0.0106(6) -0.0031(5)
S2 0.068(9) 0.100(10) 0.148(13) 0.028(9) 0.005(9) -0.019(8)
S2 0.0672(8) 0.0399(6) 0.0686(7) 0.0149(5) 0.0098(6) -0.0050(6)
C1 0.063(3) 0.059(2) 0.056(2) -0.0044(19) 0.009(2) -0.001(2)
C2 0.069(3) 0.051(2) 0.052(2) 0.0042(18) 0.010(2) 0.005(2)
C3 0.066(3) 0.054(2) 0.044(2) 0.0035(18) 0.016(2) -0.003(2)
C4 0.064(3) 0.066(3) 0.048(2) 0.0026(19) 0.018(2) 0.002(2)
C5 0.074(3) 0.052(2) 0.052(2) -0.0049(18) 0.011(2) 0.004(2)
C6 0.063(3) 0.050(2) 0.044(2) -0.0053(17) 0.007(2) -0.006(2)
C7 0.081(3) 0.054(2) 0.063(2) -0.0092(19) 0.009(2) -0.009(2)
C8 0.052(2) 0.043(2) 0.060(2) -0.0019(17) 0.015(2) -0.0044(18)
C9 0.038(2) 0.0400(18) 0.0390(18) 0.0022(15) 0.0061(17) -0.0029(16)
C10 0.049(2) 0.0333(18) 0.0465(19) 0.0019(15) 0.0046(18) 0.0020(17)
C11 0.039(2) 0.0372(18) 0.0392(18) -0.0048(14) 0.0071(16) -0.0006(16)
C12 0.040(2) 0.0363(18) 0.0375(17) -0.0024(14) 0.0029(16) -0.0051(16)
C13 0.045(2) 0.0318(17) 0.0478(19) 0.0003(15) 0.0067(18) 0.0013(17)
C14 0.0377(19) 0.0373(18) 0.0358(17) -0.0011(14) 0.0074(16) -0.0028(16)
C15 0.046(2) 0.045(2) 0.058(2) 0.0088(17) -0.0041(19) -0.0077(18)
C16 0.095(3) 0.059(3) 0.075(3) 0.003(2) 0.037(3) -0.007(2)
C17 0.038(2) 0.0382(18) 0.0456(19) -0.0030(15) 0.0103(17) -0.0038(16)
C18 0.047(2) 0.052(2) 0.047(2) 0.0084(17) 0.0103(19) 0.0006(19)
C19 0.046(2) 0.059(2) 0.052(2) 0.0065(18) 0.021(2) -0.0029(19)
C20 0.037(2) 0.0420(19) 0.054(2) -0.0010(17) 0.0123(18) 0.0004(17)
C21 0.039(2) 0.046(2) 0.0458(19) 0.0013(16) 0.0121(18) 0.0018(17)
C22 0.038(2) 0.0442(19) 0.0473(19) 0.0003(16) 0.0144(18) -0.0048(17)
C23 0.043(2) 0.063(2) 0.052(2) 0.0098(19) 0.0093(19) 0.0038(19)
C24 0.040(2) 0.052(2) 0.055(2) -0.0030(18) 0.0035(19) 0.0092(18)
C25 0.040(2) 0.0426(19) 0.060(2) -0.0024(17) 0.0100(19) 0.0016(17)
C26 0.043(2) 0.054(2) 0.074(3) 0.0020(19) 0.018(2) -0.0001(19)
C27 0.040(2) 0.060(3) 0.100(3) -0.006(2) 0.023(3) 0.003(2)
C28 0.040(2) 0.073(3) 0.093(3) -0.003(3) 0.002(2) 0.012(2)
C29 0.049(3) 0.074(3) 0.070(3) 0.008(2) 0.005(2) 0.009(2)
C30 0.100(4) 0.064(3) 0.140(5) 0.000(3) 0.025(4) -0.002(3)
C31 0.062(3) 0.071(3) 0.089(3) 0.029(3) 0.019(3) 0.007(2)
C32 0.055(3) 0.106(4) 0.050(2) 0.001(2) 0.007(2) 0.011(3)
C33 0.092(4) 0.110(4) 0.094(3) -0.047(3) 0.009(3) 0.006(3)
C34 0.037(2) 0.0415(19) 0.0389(18) 0.0025(15) 0.0055(17) -0.0011(16)
C35 0.040(2) 0.0393(19) 0.0427(18) -0.0043(15) 0.0049(17) 0.0004(16)
C36 0.043(2) 0.050(2) 0.0412(19) -0.0094(16) 0.0038(17) -0.0077(18)
C37 0.0356(19) 0.045(2) 0.0358(17) -0.0011(15) 0.0051(16) -0.0004(16)
C38 0.038(2) 0.0409(18) 0.0396(18) -0.0040(15) 0.0029(17) -0.0012(16)
C39 0.040(2) 0.0415(19) 0.0425(19) -0.0056(15) 0.0004(17) -0.0048(17)
C40 0.041(2) 0.0406(19) 0.054(2) -0.0081(16) 0.0048(18) 0.0016(17)
C41 0.037(2) 0.050(2) 0.054(2) 0.0017(18) 0.0078(18) 0.0034(18)
C42 0.034(2) 0.055(2) 0.0438(19) -0.0042(16) 0.0021(17) -0.0054(17)
C43 0.040(2) 0.068(3) 0.059(2) -0.011(2) 0.000(2) 0.002(2)
C44 0.043(3) 0.092(3) 0.079(3) -0.008(3) -0.006(2) -0.002(2)
C45 0.035(2) 0.090(3) 0.103(3) 0.001(3) 0.004(3) 0.015(2)
C46 0.042(2) 0.060(3) 0.089(3) -0.009(2) 0.012(2) 0.007(2)
C47 0.052(2) 0.044(2) 0.086(3) -0.004(2) 0.004(2) -0.0002(19)
C48 0.086(3) 0.071(3) 0.089(3) 0.013(2) 0.024(3) -0.004(3)
C49 0.066(3) 0.059(2) 0.063(2) -0.015(2) 0.008(2) 0.008(2)
C50 0.120(4) 0.091(3) 0.061(3) -0.005(2) 0.027(3) -0.009(3)

loop_
_atom_type_symbol
_atom_type_description
_atom_type_scat_dispersion_real
_atom_type_scat_dispersion_imag
_atom_type_scat_source
C C 0.0033 0.0016 'International Tables Vol C Tables 4.2.6.8 and 6.1.1.4'
H H 0.0000 0.0000 'International Tables Vol C Tables 4.2.6.8 and 6.1.1.4'
S S 0.1246 0.1234 'International Tables Vol C Tables 4.2.6.8 and 6.1.1.4'

loop_
_geom_angle_atom_site_label_1
_geom_angle_atom_site_label_2
_geom_angle_atom_site_label_3
_geom_angle
C7 S1 C8 102.92(17)
C16 S2 C15 110.9(5)
C15 S2 C16 103.05(18)
C6 C1 C2 121.4(4)
C1 C2 C3 120.6(4)
C4 C3 C2 117.8(4)
C4 C3 C16 119.4(4)
C2 C3 C16 122.8(4)
C3 C4 C5 121.1(4)
C6 C5 C4 121.1(4)
C1 C6 C5 117.6(4)
C1 C6 C7 121.6(4)
C5 C6 C7 120.6(4)
C6 C7 S1 114.8(3)
C9 C8 S1 116.5(2)
C10 C9 C14 117.8(3)
C10 C9 C8 119.5(3)
C14 C9 C8 122.6(3)
C9 C10 C11 124.1(3)
C10 C11 C12 117.5(3)
C10 C11 C34 117.7(3)
C12 C11 C34 124.8(3)
C13 C12 C11 118.3(3)
C13 C12 C15 119.4(3)
C11 C12 C15 122.0(3)
C12 C13 C14 123.7(3)
C13 C14 C9 118.0(3)
C13 C14 C17 119.2(3)
C9 C14 C17 122.5(3)
C12 C15 S2 119.3(5)
C12 C15 S2 114.6(2)
S2 C15 S2 54.6(4)
C3 C16 S2 123.8(5)
C3 C16 S2 115.9(3)
S2 C16 S2 55.4(4)
C22 C17 C18 118.1(3)
C22 C17 C14 119.8(3)
C18 C17 C14 122.1(3)
C19 C18 C17 121.8(3)
C18 C19 C20 119.1(3)
C19 C20 C21 120.1(3)
C19 C20 C25 131.5(3)
C21 C20 C25 108.3(3)
C22 C21 C20 120.2(3)
C22 C21 C23 128.4(3)
C20 C21 C23 111.3(3)
C21 C22 C17 120.7(3)
C21 C23 C24 101.2(3)
C21 C23 C31 112.5(3)
C24 C23 C31 112.3(3)
C21 C23 C32 110.3(3)
C24 C23 C32 111.0(3)
C31 C23 C32 109.4(3)
C29 C24 C25 120.1(3)
C29 C24 C23 129.1(3)
C25 C24 C23 110.7(3)
C26 C25 C24 120.3(3)
C26 C25 C20 131.1(3)
C24 C25 C20 108.5(3)
C27 C26 C25 118.7(4)
C28 C27 C26 121.4(4)
C27 C28 C29 120.3(4)
C24 C29 C28 119.1(4)
C30 C31 C23 115.6(3)
C33 C32 C23 115.5(3)
C35 C34 C39 118.3(3)
C35 C34 C11 120.9(3)
C39 C34 C11 120.4(3)
C36 C35 C34 122.2(3)
C35 C36 C37 118.7(3)
C38 C37 C36 120.0(3)
C38 C37 C42 109.0(3)
C36 C37 C42 131.0(3)
C39 C38 C37 120.6(3)
C39 C38 C40 128.3(3)
C37 C38 C40 110.9(3)
C38 C39 C34 120.2(3)
C38 C40 C41 101.1(3)
C38 C40 C47 110.9(3)
C41 C40 C47 111.2(3)
C38 C40 C49 112.8(3)
C41 C40 C49 112.3(3)
C47 C40 C49 108.5(3)
C46 C41 C42 119.6(3)
C46 C41 C40 129.2(3)
C42 C41 C40 111.1(3)
C43 C42 C41 120.8(3)
C43 C42 C37 131.3(3)
C41 C42 C37 107.8(3)
C42 C43 C44 118.9(4)
C45 C44 C43 120.5(4)
C44 C45 C46 120.8(4)
C41 C46 C45 119.4(4)
C48 C47 C40 114.4(3)
C50 C49 C40 116.1(3)

loop_
_geom_bond_atom_site_label_1
_geom_bond_atom_site_label_2
_geom_bond_distance
S1 C7 1.800(4)
S1 C8 1.807(3)
S2 C16 1.700(8)
S2 C15 1.754(8)
S2 C15 1.816(3)
S2 C16 1.817(4)
C1 C6 1.378(5)
C1 C2 1.382(5)
C2 C3 1.384(5)
C3 C4 1.380(5)
C3 C16 1.505(5)
C4 C5 1.380(5)
C5 C6 1.380(5)
C6 C7 1.509(5)
C8 C9 1.518(4)
C9 C10 1.385(4)
C9 C14 1.406(4)
C10 C11 1.395(4)
C11 C12 1.399(4)
C11 C34 1.492(4)
C12 C13 1.387(4)
C12 C15 1.507(4)
C13 C14 1.388(4)
C14 C17 1.484(4)
C17 C22 1.395(4)
C17 C18 1.396(4)
C18 C19 1.379(5)
C19 C20 1.385(5)
C20 C21 1.394(4)
C20 C25 1.469(5)
C21 C22 1.374(4)
C21 C23 1.519(5)
C23 C24 1.524(5)
C23 C31 1.537(5)
C23 C32 1.550(5)
C24 C29 1.375(5)
C24 C25 1.403(5)
C25 C26 1.384(5)
C26 C27 1.378(5)
C27 C28 1.369(5)
C28 C29 1.395(5)
C30 C31 1.491(6)
C32 C33 1.497(6)
C34 C35 1.393(4)
C34 C39 1.399(4)
C35 C36 1.377(4)
C36 C37 1.395(4)
C37 C38 1.391(4)
C37 C42 1.465(4)
C38 C39 1.378(4)
C38 C40 1.519(4)
C40 C41 1.519(5)
C40 C47 1.537(5)
C40 C49 1.544(5)
C41 C46 1.373(5)
C41 C42 1.402(4)
C42 C43 1.372(5)
C43 C44 1.382(5)
C44 C45 1.374(5)
C45 C46 1.383(5)
C47 C48 1.500(5)
C49 C50 1.496(5)
